data_7014861
loop_
_publ_author_name
'Zhang, Furen'
'Song, Haibin'
'Zi, Guofu'

_publ_section_title
;
 Synthesis and catalytic activity of group 5 metal amides with chiral
 biaryldiamine-based ligands.
;
_journal_issue 7
_journal_name_full 'Dalton transactions (Cambridge, England : 2003)'
_journal_page_first 1547
_journal_page_last 1566
_journal_paper_doi 10.1039/c0dt01229g
_journal_volume 40
_journal_year 2011
_chemical_absolute_configuration rm
_chemical_formula_moiety 'C34 H36 N2 O2'
_chemical_formula_sum 'C34 H36 N2 O2'
_chemical_formula_weight 504.65
_chemical_name_systematic
;
?
;
_space_group_IT_number 19
_symmetry_cell_setting orthorhombic
_symmetry_space_group_name_Hall 'P 2ac 2ab'
_symmetry_space_group_name_H-M 'P 21 21 21'
_atom_sites_solution_hydrogens geom
_atom_sites_solution_primary direct
_atom_sites_solution_secondary difmap
_audit_creation_method SHELXL-97
_cell_angle_alpha 90.00
_cell_angle_beta 90.00
_cell_angle_gamma 90.00
_cell_formula_units_Z 4
_cell_length_a 8.6919(10)
_cell_length_b 17.638(2)
_cell_length_c 18.832(3)
_cell_measurement_reflns_used 9616
_cell_measurement_temperature 113(2)
_cell_measurement_theta_max 27.8
_cell_measurement_theta_min 2.5
_cell_volume 2887.1(7)
_computing_cell_refinement CrystalClear
_computing_data_collection 'CrystalClear(Rigaku/MSC Inc., 2005)'
_computing_data_reduction CrystalClear
_computing_publication_material 'CrystalStructure 3.7.0'
_computing_structure_refinement 'SHELXL-97 (Sheldrick, 1997)'
_computing_structure_solution 'SHELXS-97 (Sheldrick, 1990)'
_diffrn_ambient_temperature 113(2)
_diffrn_detector_area_resol_mean 7.31
_diffrn_measured_fraction_theta_full 0.998
_diffrn_measured_fraction_theta_max 0.998
_diffrn_measurement_device_type 'Rigaku Saturn CCD area detector'
_diffrn_measurement_method '\w and \f scans'
_diffrn_radiation_monochromator confocal
_diffrn_radiation_source 'rotating anode'
_diffrn_radiation_type MoK\a
_diffrn_radiation_wavelength 0.71070
_diffrn_reflns_av_R_equivalents 0.0440
_diffrn_reflns_av_sigmaI/netI 0.0484
_diffrn_reflns_limit_h_max 11
_diffrn_reflns_limit_h_min -11
_diffrn_reflns_limit_k_max 23
_diffrn_reflns_limit_k_min -21
_diffrn_reflns_limit_l_max 24
_diffrn_reflns_limit_l_min -24
_diffrn_reflns_number 30162
_diffrn_reflns_theta_full 27.85
_diffrn_reflns_theta_max 27.85
_diffrn_reflns_theta_min 2.31
_diffrn_standards_decay_% 0
_diffrn_standards_interval_count 0
_diffrn_standards_interval_time 0
_diffrn_standards_number 0
_exptl_absorpt_coefficient_mu 0.072
_exptl_absorpt_correction_T_max 0.9872
_exptl_absorpt_correction_T_min 0.9830
_exptl_absorpt_correction_type multi-scan
_exptl_absorpt_process_details crystalclear
_exptl_crystal_colour colorless
_exptl_crystal_density_diffrn 1.161
_exptl_crystal_density_method 'not measured'
_exptl_crystal_description block
_exptl_crystal_F_000 1080
_exptl_crystal_size_max 0.24
_exptl_crystal_size_mid 0.22
_exptl_crystal_size_min 0.18
_refine_diff_density_max 0.167
_refine_diff_density_min -0.183
_refine_diff_density_rms 0.038
_refine_ls_abs_structure_details 'None, Fiedel Pairs merged'
_refine_ls_extinction_coef 0.020(2)
_refine_ls_extinction_expression Fc^*^=kFc[1+0.001xFc^2^\l^3^/sin(2\q)]^-1/4^
_refine_ls_extinction_method SHELXL
_refine_ls_goodness_of_fit_ref 1.031
_refine_ls_hydrogen_treatment mixed
_refine_ls_matrix_type full
_refine_ls_number_parameters 360
_refine_ls_number_reflns 3858
_refine_ls_number_restraints 0
_refine_ls_restrained_S_all 1.031
_refine_ls_R_factor_all 0.0409
_refine_ls_R_factor_gt 0.0383
_refine_ls_shift/su_max 0.000
_refine_ls_shift/su_mean 0.000
_refine_ls_structure_factor_coef Fsqd
_refine_ls_weighting_details 'calc w=1/[\s^2^(Fo^2^)+(0.0581P)^2^+0.3620P] where P=(Fo^2^+2Fc^2^)/3'
_refine_ls_weighting_scheme calc
_refine_ls_wR_factor_gt 0.0953
_refine_ls_wR_factor_ref 0.0971
_reflns_number_gt 3661
_reflns_number_total 3858
_reflns_threshold_expression >2sigma(I)
_cod_data_source_file C0DT01229G.TXT
_cod_data_source_block compound3
_cod_original_cell_volume 2886.9(6)
_cod_database_code 7014861

loop_
_symmetry_equiv_pos_as_xyz
'x, y, z'
'x+1/2, -y+1/2, -z'
'-x, y+1/2, -z+1/2'
'-x+1/2, -y, z+1/2'

loop_
_atom_site_label
_atom_site_type_symbol
_atom_site_fract_x
_atom_site_fract_y
_atom_site_fract_z
_atom_site_U_iso_or_equiv
_atom_site_adp_type
_atom_site_occupancy
_atom_site_symmetry_multiplicity
_atom_site_calc_flag
_atom_site_refinement_flags
_atom_site_disorder_assembly
_atom_site_disorder_group
O1 O 0.43225(15) 0.45000(6) 0.79458(7) 0.0315(3) Uani 1 1 d . . .
O2 O 0.55808(17) 0.67694(7) 0.65537(7) 0.0334(3) Uani 1 1 d . . .
N1 N 0.46142(17) 0.57156(7) 0.75679(7) 0.0248(3) Uani 1 1 d . . .
N2 N 0.56310(18) 0.78850(8) 0.71598(8) 0.0266(3) Uani 1 1 d . . .
C1 C 0.5529(2) 0.67491(9) 0.82976(8) 0.0241(3) Uani 1 1 d . . .
C2 C 0.5674(2) 0.59867(9) 0.80825(8) 0.0233(3) Uani 1 1 d . . .
C3 C 0.6845(2) 0.55326(9) 0.83535(9) 0.0266(3) Uani 1 1 d . . .
H3 H 0.6933 0.5018 0.8209 0.032 Uiso 1 1 calc R . .
C4 C 0.7882(2) 0.58347(10) 0.88364(9) 0.0297(4) Uani 1 1 d . . .
H4 H 0.8674 0.5525 0.9028 0.036 Uiso 1 1 calc R . .
C5 C 0.7767(2) 0.65883(11) 0.90411(9) 0.0304(4) Uani 1 1 d . . .
H5 H 0.8491 0.6791 0.9368 0.036 Uiso 1 1 calc R . .
C6 C 0.6610(2) 0.70516(10) 0.87752(9) 0.0289(4) Uani 1 1 d . . .
C7 C 0.6507(3) 0.78736(11) 0.90008(11) 0.0417(5) Uani 1 1 d . . .
H7A H 0.7314 0.7982 0.9349 0.063 Uiso 1 1 calc R . .
H7B H 0.5497 0.7969 0.9214 0.063 Uiso 1 1 calc R . .
H7C H 0.6643 0.8201 0.8585 0.063 Uiso 1 1 calc R . .
C8 C 0.4160(2) 0.72080(9) 0.80771(8) 0.0249(3) Uani 1 1 d . . .
C9 C 0.4228(2) 0.77584(9) 0.75424(9) 0.0262(3) Uani 1 1 d . . .
C10 C 0.2960(2) 0.82094(10) 0.73835(10) 0.0323(4) Uani 1 1 d . . .
H10 H 0.3026 0.8580 0.7019 0.039 Uiso 1 1 calc R . .
C11 C 0.1602(3) 0.81172(11) 0.77572(11) 0.0369(4) Uani 1 1 d . . .
H11 H 0.0736 0.8425 0.7652 0.044 Uiso 1 1 calc R . .
C12 C 0.1514(2) 0.75706(11) 0.82890(10) 0.0358(4) Uani 1 1 d . . .
H12 H 0.0581 0.7510 0.8545 0.043 Uiso 1 1 calc R . .
C13 C 0.2766(2) 0.71113(10) 0.84520(9) 0.0297(4) Uani 1 1 d . . .
C14 C 0.2639(2) 0.65309(11) 0.90375(10) 0.0365(4) Uani 1 1 d . . .
H14A H 0.1585 0.6527 0.9222 0.055 Uiso 1 1 calc R . .
H14B H 0.3354 0.6661 0.9421 0.055 Uiso 1 1 calc R . .
H14C H 0.2895 0.6028 0.8850 0.055 Uiso 1 1 calc R . .
C15 C 0.4039(2) 0.50073(8) 0.75149(8) 0.0231(3) Uani 1 1 d . . .
C16 C 0.2948(2) 0.48936(9) 0.69074(9) 0.0243(3) Uani 1 1 d . . .
C17 C 0.1373(2) 0.48202(9) 0.70649(9) 0.0283(4) Uani 1 1 d . . .
C18 C 0.0346(2) 0.47299(10) 0.65061(10) 0.0317(4) Uani 1 1 d . . .
H18 H -0.0721 0.4687 0.6609 0.038 Uiso 1 1 calc R . .
C19 C 0.0824(2) 0.47001(10) 0.58000(10) 0.0318(4) Uani 1 1 d . . .
C20 C 0.2397(2) 0.47579(9) 0.56605(9) 0.0308(4) Uani 1 1 d . . .
H20 H 0.2743 0.4731 0.5183 0.037 Uiso 1 1 calc R . .
C21 C 0.3478(2) 0.48543(9) 0.62036(9) 0.0276(4) Uani 1 1 d . . .
C22 C 0.0797(2) 0.48530(13) 0.78215(10) 0.0396(5) Uani 1 1 d . . .
H22A H -0.0328 0.4818 0.7824 0.059 Uiso 1 1 calc R . .
H22B H 0.1114 0.5333 0.8039 0.059 Uiso 1 1 calc R . .
H22C H 0.1232 0.4430 0.8092 0.059 Uiso 1 1 calc R . .
C23 C -0.0344(3) 0.46015(13) 0.52130(11) 0.0455(5) Uani 1 1 d . . .
H23A H -0.0775 0.4089 0.5234 0.068 Uiso 1 1 calc R . .
H23B H 0.0157 0.4678 0.4752 0.068 Uiso 1 1 calc R . .
H23C H -0.1171 0.4974 0.5272 0.068 Uiso 1 1 calc R . .
C24 C 0.5177(2) 0.48878(11) 0.60359(10) 0.0341(4) Uani 1 1 d . . .
H24A H 0.5559 0.5403 0.6119 0.051 Uiso 1 1 calc R . .
H24B H 0.5342 0.4750 0.5538 0.051 Uiso 1 1 calc R . .
H24C H 0.5733 0.4532 0.6343 0.051 Uiso 1 1 calc R . .
C25 C 0.6177(2) 0.73909(9) 0.66641(9) 0.0267(4) Uani 1 1 d . . .
C26 C 0.7590(2) 0.76583(9) 0.62830(9) 0.0262(4) Uani 1 1 d . . .
C27 C 0.9011(2) 0.73179(10) 0.64459(9) 0.0309(4) Uani 1 1 d . . .
C28 C 1.0325(2) 0.75798(11) 0.61041(9) 0.0325(4) Uani 1 1 d . . .
H28 H 1.1290 0.7355 0.6214 0.039 Uiso 1 1 calc R . .
C29 C 1.0267(2) 0.81665(11) 0.56014(9) 0.0316(4) Uani 1 1 d . . .
C30 C 0.8833(2) 0.84647(10) 0.54268(9) 0.0303(4) Uani 1 1 d . . .
H30 H 0.8770 0.8844 0.5070 0.036 Uiso 1 1 calc R . .
C31 C 0.7487(2) 0.82238(9) 0.57597(9) 0.0277(4) Uani 1 1 d . . .
C32 C 0.9113(3) 0.66795(11) 0.69793(11) 0.0407(5) Uani 1 1 d . . .
H32A H 1.0196 0.6561 0.7072 0.061 Uiso 1 1 calc R . .
H32B H 0.8595 0.6230 0.6789 0.061 Uiso 1 1 calc R . .
H32C H 0.8614 0.6834 0.7423 0.061 Uiso 1 1 calc R . .
C33 C 1.1720(3) 0.84589(13) 0.52615(11) 0.0405(5) Uani 1 1 d . . .
H33A H 1.2516 0.8066 0.5281 0.061 Uiso 1 1 calc R . .
H33B H 1.2076 0.8910 0.5518 0.061 Uiso 1 1 calc R . .
H33C H 1.1514 0.8592 0.4765 0.061 Uiso 1 1 calc R . .
C34 C 0.5946(2) 0.85439(11) 0.55393(10) 0.0343(4) Uani 1 1 d . . .
H34A H 0.6030 0.8766 0.5064 0.051 Uiso 1 1 calc R . .
H34B H 0.5630 0.8936 0.5878 0.051 Uiso 1 1 calc R . .
H34C H 0.5178 0.8137 0.5534 0.051 Uiso 1 1 calc R . .
H2 H 0.595(3) 0.8392(12) 0.7107(12) 0.036(6) Uiso 1 1 d . . .
H1 H 0.434(3) 0.6058(14) 0.7211(13) 0.048(7) Uiso 1 1 d . . .

loop_
_atom_site_aniso_label
_atom_site_aniso_U_11
_atom_site_aniso_U_22
_atom_site_aniso_U_33
_atom_site_aniso_U_23
_atom_site_aniso_U_13
_atom_site_aniso_U_12
O1 0.0389(7) 0.0193(5) 0.0364(6) 0.0058(5) -0.0070(6) -0.0028(5)
O2 0.0482(8) 0.0204(5) 0.0317(6) -0.0022(5) 0.0070(6) -0.0068(5)
N1 0.0303(7) 0.0182(6) 0.0259(6) 0.0009(5) -0.0027(6) -0.0015(6)
N2 0.0355(8) 0.0172(6) 0.0271(6) -0.0001(5) 0.0021(6) -0.0015(6)
C1 0.0277(9) 0.0216(7) 0.0230(7) 0.0003(6) 0.0022(7) -0.0018(7)
C2 0.0271(8) 0.0203(7) 0.0225(7) 0.0015(6) 0.0010(7) -0.0032(6)
C3 0.0284(9) 0.0230(7) 0.0284(7) 0.0013(6) 0.0024(7) -0.0004(7)
C4 0.0265(9) 0.0344(9) 0.0283(8) 0.0050(7) -0.0012(7) 0.0000(7)
C5 0.0297(9) 0.0372(9) 0.0244(8) -0.0008(7) -0.0015(7) -0.0077(8)
C6 0.0352(10) 0.0267(8) 0.0247(7) -0.0025(7) 0.0018(7) -0.0055(7)
C7 0.0565(13) 0.0311(9) 0.0375(9) -0.0098(8) -0.0074(10) -0.0053(9)
C8 0.0301(9) 0.0203(7) 0.0243(7) -0.0050(6) 0.0003(7) -0.0005(7)
C9 0.0344(9) 0.0185(7) 0.0257(7) -0.0033(6) 0.0009(7) -0.0002(7)
C10 0.0394(10) 0.0239(7) 0.0336(8) 0.0000(7) -0.0010(8) 0.0039(7)
C11 0.0376(11) 0.0306(9) 0.0423(10) -0.0018(8) 0.0010(9) 0.0091(8)
C12 0.0335(10) 0.0358(9) 0.0382(9) -0.0041(8) 0.0055(8) 0.0037(8)
C13 0.0338(10) 0.0276(8) 0.0276(8) -0.0032(7) 0.0026(7) -0.0012(7)
C14 0.0369(10) 0.0394(10) 0.0332(9) 0.0031(8) 0.0072(8) -0.0006(8)
C15 0.0252(8) 0.0176(7) 0.0264(7) -0.0010(6) 0.0016(7) 0.0015(6)
C16 0.0300(9) 0.0150(6) 0.0278(7) -0.0006(6) -0.0016(7) 0.0003(6)
C17 0.0295(9) 0.0216(7) 0.0336(8) -0.0035(7) 0.0013(7) -0.0006(7)
C18 0.0294(9) 0.0246(8) 0.0412(9) -0.0037(7) -0.0043(8) 0.0007(7)
C19 0.0373(10) 0.0218(8) 0.0362(9) -0.0008(7) -0.0109(8) -0.0012(7)
C20 0.0423(10) 0.0236(7) 0.0266(8) -0.0004(7) -0.0024(8) -0.0010(8)
C21 0.0351(9) 0.0190(7) 0.0287(8) -0.0002(6) -0.0003(7) 0.0003(7)
C22 0.0332(10) 0.0486(11) 0.0368(9) -0.0078(9) 0.0051(9) -0.0029(9)
C23 0.0474(12) 0.0454(11) 0.0438(10) -0.0011(9) -0.0167(10) -0.0016(10)
C24 0.0347(10) 0.0365(10) 0.0312(8) -0.0037(8) 0.0053(8) -0.0034(8)
C25 0.0372(10) 0.0187(7) 0.0240(7) 0.0025(6) 0.0006(7) 0.0003(7)
C26 0.0342(9) 0.0191(7) 0.0252(7) -0.0019(6) 0.0009(7) -0.0012(7)
C27 0.0410(10) 0.0252(8) 0.0264(8) -0.0010(7) -0.0015(8) 0.0026(8)
C28 0.0332(9) 0.0350(9) 0.0294(8) -0.0032(7) -0.0014(8) 0.0043(8)
C29 0.0347(10) 0.0328(9) 0.0272(8) -0.0038(7) 0.0015(8) -0.0031(8)
C30 0.0368(10) 0.0270(8) 0.0271(8) 0.0024(7) 0.0006(7) -0.0031(8)
C31 0.0344(9) 0.0220(7) 0.0266(7) -0.0003(6) -0.0010(7) -0.0028(7)
C32 0.0496(12) 0.0316(9) 0.0409(10) 0.0085(8) -0.0004(10) 0.0070(9)
C33 0.0349(11) 0.0494(11) 0.0372(10) -0.0009(9) 0.0039(9) -0.0036(10)
C34 0.0367(10) 0.0343(9) 0.0319(9) 0.0073(7) -0.0014(8) 0.0022(8)

loop_
_atom_type_symbol
_atom_type_description
_atom_type_scat_dispersion_real
_atom_type_scat_dispersion_imag
_atom_type_scat_source
C C 0.0033 0.0000 'International Tables Vol C Tables 4.2.6.8 and 6.1.1.4'
H H 0.0000 0.0000 'International Tables Vol C Tables 4.2.6.8 and 6.1.1.4'
N N 0.0061 0.0000 'International Tables Vol C Tables 4.2.6.8 and 6.1.1.4'
O O 0.0106 0.0000 'International Tables Vol C Tables 4.2.6.8 and 6.1.1.4'

loop_
_geom_angle_atom_site_label_1
_geom_angle_atom_site_label_2
_geom_angle_atom_site_label_3
_geom_angle
_geom_angle_site_symmetry_1
_geom_angle_site_symmetry_3
_geom_angle_publ_flag
C15 N1 C2 127.05(14) . . ?
C15 N1 H1 116.9(15) . . ?
C2 N1 H1 115.9(15) . . ?
C25 N2 C9 122.75(15) . . ?
C25 N2 H2 115.7(14) . . ?
C9 N2 H2 116.7(14) . . ?
C6 C1 C2 119.05(16) . . ?
C6 C1 C8 120.22(14) . . ?
C2 C1 C8 120.47(15) . . ?
C3 C2 C1 120.61(15) . . ?
C3 C2 N1 122.06(14) . . ?
C1 C2 N1 117.31(15) . . ?
C4 C3 C2 119.64(15) . . ?
C4 C3 H3 120.2 . . ?
C2 C3 H3 120.2 . . ?
C3 C4 C5 120.22(17) . . ?
C3 C4 H4 119.9 . . ?
C5 C4 H4 119.9 . . ?
C4 C5 C6 121.03(17) . . ?
C4 C5 H5 119.5 . . ?
C6 C5 H5 119.5 . . ?
C5 C6 C1 119.42(15) . . ?
C5 C6 C7 120.35(17) . . ?
C1 C6 C7 120.23(17) . . ?
C6 C7 H7A 109.5 . . ?
C6 C7 H7B 109.5 . . ?
H7A C7 H7B 109.5 . . ?
C6 C7 H7C 109.5 . . ?
H7A C7 H7C 109.5 . . ?
H7B C7 H7C 109.5 . . ?
C9 C8 C13 118.66(16) . . ?
C9 C8 C1 122.71(16) . . ?
C13 C8 C1 118.53(14) . . ?
C10 C9 C8 121.15(17) . . ?
C10 C9 N2 118.47(15) . . ?
C8 C9 N2 120.36(15) . . ?
C11 C10 C9 119.94(17) . . ?
C11 C10 H10 120.0 . . ?
C9 C10 H10 120.0 . . ?
C10 C11 C12 119.63(18) . . ?
C10 C11 H11 120.2 . . ?
C12 C11 H11 120.2 . . ?
C13 C12 C11 121.25(18) . . ?
C13 C12 H12 119.4 . . ?
C11 C12 H12 119.4 . . ?
C12 C13 C8 119.37(16) . . ?
C12 C13 C14 119.93(17) . . ?
C8 C13 C14 120.68(17) . . ?
C13 C14 H14A 109.5 . . ?
C13 C14 H14B 109.5 . . ?
H14A C14 H14B 109.5 . . ?
C13 C14 H14C 109.5 . . ?
H14A C14 H14C 109.5 . . ?
H14B C14 H14C 109.5 . . ?
O1 C15 N1 123.32(15) . . ?
O1 C15 C16 122.11(14) . . ?
N1 C15 C16 114.49(14) . . ?
C21 C16 C17 120.91(16) . . ?
C21 C16 C15 121.24(16) . . ?
C17 C16 C15 117.84(15) . . ?
C18 C17 C16 118.46(17) . . ?
C18 C17 C22 120.36(17) . . ?
C16 C17 C22 121.18(16) . . ?
C17 C18 C19 122.33(19) . . ?
C17 C18 H18 118.8 . . ?
C19 C18 H18 118.8 . . ?
C18 C19 C20 117.97(17) . . ?
C18 C19 C23 120.10(19) . . ?
C20 C19 C23 121.93(19) . . ?
C19 C20 C21 121.96(17) . . ?
C19 C20 H20 119.0 . . ?
C21 C20 H20 119.0 . . ?
C20 C21 C16 118.35(17) . . ?
C20 C21 C24 120.57(16) . . ?
C16 C21 C24 121.05(16) . . ?
C17 C22 H22A 109.5 . . ?
C17 C22 H22B 109.5 . . ?
H22A C22 H22B 109.5 . . ?
C17 C22 H22C 109.5 . . ?
H22A C22 H22C 109.5 . . ?
H22B C22 H22C 109.5 . . ?
C19 C23 H23A 109.5 . . ?
C19 C23 H23B 109.5 . . ?
H23A C23 H23B 109.5 . . ?
C19 C23 H23C 109.5 . . ?
H23A C23 H23C 109.5 . . ?
H23B C23 H23C 109.5 . . ?
C21 C24 H24A 109.5 . . ?
C21 C24 H24B 109.5 . . ?
H24A C24 H24B 109.5 . . ?
C21 C24 H24C 109.5 . . ?
H24A C24 H24C 109.5 . . ?
H24B C24 H24C 109.5 . . ?
O2 C25 N2 122.61(17) . . ?
O2 C25 C26 123.00(15) . . ?
N2 C25 C26 114.36(15) . . ?
C31 C26 C27 120.79(17) . . ?
C31 C26 C25 120.45(16) . . ?
C27 C26 C25 118.73(14) . . ?
C28 C27 C26 118.58(15) . . ?
C28 C27 C32 120.47(18) . . ?
C26 C27 C32 120.95(17) . . ?
C27 C28 C29 121.86(18) . . ?
C27 C28 H28 119.1 . . ?
C29 C28 H28 119.1 . . ?
C30 C29 C28 118.04(17) . . ?
C30 C29 C33 121.38(17) . . ?
C28 C29 C33 120.58(18) . . ?
C29 C30 C31 122.01(16) . . ?
C29 C30 H30 119.0 . . ?
C31 C30 H30 119.0 . . ?
C30 C31 C26 118.58(17) . . ?
C30 C31 C34 120.44(15) . . ?
C26 C31 C34 120.94(16) . . ?
C27 C32 H32A 109.5 . . ?
C27 C32 H32B 109.5 . . ?
H32A C32 H32B 109.5 . . ?
C27 C32 H32C 109.5 . . ?
H32A C32 H32C 109.5 . . ?
H32B C32 H32C 109.5 . . ?
C29 C33 H33A 109.5 . . ?
C29 C33 H33B 109.5 . . ?
H33A C33 H33B 109.5 . . ?
C29 C33 H33C 109.5 . . ?
H33A C33 H33C 109.5 . . ?
H33B C33 H33C 109.5 . . ?
C31 C34 H34A 109.5 . . ?
C31 C34 H34B 109.5 . . ?
H34A C34 H34B 109.5 . . ?
C31 C34 H34C 109.5 . . ?
H34A C34 H34C 109.5 . . ?
H34B C34 H34C 109.5 . . ?

loop_
_geom_bond_atom_site_label_1
_geom_bond_atom_site_label_2
_geom_bond_distance
_geom_bond_site_symmetry_2
_geom_bond_publ_flag
O1 C15 1.2327(19) . ?
O2 C25 1.230(2) . ?
N1 C15 1.349(2) . ?
N1 C2 1.420(2) . ?
N1 H1 0.93(2) . ?
N2 C25 1.362(2) . ?
N2 C9 1.434(2) . ?
N2 H2 0.94(2) . ?
C1 C6 1.406(2) . ?
C1 C2 1.410(2) . ?
C1 C8 1.498(2) . ?
C2 C3 1.392(2) . ?
C3 C4 1.387(2) . ?
C3 H3 0.9500 . ?
C4 C5 1.388(3) . ?
C4 H4 0.9500 . ?
C5 C6 1.389(3) . ?
C5 H5 0.9500 . ?
C6 C7 1.513(2) . ?
C7 H7A 0.9800 . ?
C7 H7B 0.9800 . ?
C7 H7C 0.9800 . ?
C8 C9 1.400(2) . ?
C8 C13 1.412(3) . ?
C9 C10 1.392(3) . ?
C10 C11 1.383(3) . ?
C10 H10 0.9500 . ?
C11 C12 1.392(3) . ?
C11 H11 0.9500 . ?
C12 C13 1.391(3) . ?
C12 H12 0.9500 . ?
C13 C14 1.509(3) . ?
C14 H14A 0.9800 . ?
C14 H14B 0.9800 . ?
C14 H14C 0.9800 . ?
C15 C16 1.500(2) . ?
C16 C21 1.405(2) . ?
C16 C17 1.406(3) . ?
C17 C18 1.389(3) . ?
C17 C22 1.511(3) . ?
C18 C19 1.394(3) . ?
C18 H18 0.9500 . ?
C19 C20 1.395(3) . ?
C19 C23 1.511(3) . ?
C20 C21 1.399(3) . ?
C20 H20 0.9500 . ?
C21 C24 1.511(3) . ?
C22 H22A 0.9800 . ?
C22 H22B 0.9800 . ?
C22 H22C 0.9800 . ?
C23 H23A 0.9800 . ?
C23 H23B 0.9800 . ?
C23 H23C 0.9800 . ?
C24 H24A 0.9800 . ?
C24 H24B 0.9800 . ?
C24 H24C 0.9800 . ?
C25 C26 1.499(3) . ?
C26 C31 1.405(2) . ?
C26 C27 1.407(3) . ?
C27 C28 1.390(3) . ?
C27 C32 1.511(2) . ?
C28 C29 1.403(3) . ?
C28 H28 0.9500 . ?
C29 C30 1.392(3) . ?
C29 C33 1.507(3) . ?
C30 C31 1.393(3) . ?
C30 H30 0.9500 . ?
C31 C34 1.512(3) . ?
C32 H32A 0.9800 . ?
C32 H32B 0.9800 . ?
C32 H32C 0.9800 . ?
C33 H33A 0.9800 . ?
C33 H33B 0.9800 . ?
C33 H33C 0.9800 . ?
C34 H34A 0.9800 . ?
C34 H34B 0.9800 . ?
C34 H34C 0.9800 . ?

loop_
_geom_hbond_atom_site_label_D
_geom_hbond_atom_site_label_H
_geom_hbond_atom_site_label_A
_geom_hbond_distance_DH
_geom_hbond_distance_HA
_geom_hbond_distance_DA
_geom_hbond_angle_DHA
_geom_hbond_site_symmetry_A
N1 H1 O2 0.93(2) 2.06(2) 2.7942(19) 134(2) .
N2 H2 O1 0.94(2) 1.97(2) 2.8557(18) 156(2) 3_656
N1 H1 O2 0.93(2) 2.06(2) 2.7942(19) 134(2) .

loop_
_geom_torsion_atom_site_label_1
_geom_torsion_atom_site_label_2
_geom_torsion_atom_site_label_3
_geom_torsion_atom_site_label_4
_geom_torsion
_geom_torsion_site_symmetry_1
_geom_torsion_site_symmetry_2
_geom_torsion_site_symmetry_3
_geom_torsion_site_symmetry_4
_geom_torsion_publ_flag
C6 C1 C2 C3 1.8(2) . . . . ?
C8 C1 C2 C3 -172.33(15) . . . . ?
C6 C1 C2 N1 -176.36(15) . . . . ?
C8 C1 C2 N1 9.5(2) . . . . ?
C15 N1 C2 C3 34.9(3) . . . . ?
C15 N1 C2 C1 -146.97(17) . . . . ?
C1 C2 C3 C4 -0.4(2) . . . . ?
N1 C2 C3 C4 177.70(15) . . . . ?
C2 C3 C4 C5 -0.9(3) . . . . ?
C3 C4 C5 C6 0.7(3) . . . . ?
C4 C5 C6 C1 0.8(3) . . . . ?
C4 C5 C6 C7 -179.65(18) . . . . ?
C2 C1 C6 C5 -2.0(2) . . . . ?
C8 C1 C6 C5 172.17(15) . . . . ?
C2 C1 C6 C7 178.44(16) . . . . ?
C8 C1 C6 C7 -7.4(3) . . . . ?
C6 C1 C8 C9 81.8(2) . . . . ?
C2 C1 C8 C9 -104.12(19) . . . . ?
C6 C1 C8 C13 -94.47(19) . . . . ?
C2 C1 C8 C13 79.6(2) . . . . ?
C13 C8 C9 C10 0.6(2) . . . . ?
C1 C8 C9 C10 -175.68(16) . . . . ?
C13 C8 C9 N2 178.69(14) . . . . ?
C1 C8 C9 N2 2.4(2) . . . . ?
C25 N2 C9 C10 -108.64(19) . . . . ?
C25 N2 C9 C8 73.2(2) . . . . ?
C8 C9 C10 C11 0.0(3) . . . . ?
N2 C9 C10 C11 -178.09(15) . . . . ?
C9 C10 C11 C12 -0.2(3) . . . . ?
C10 C11 C12 C13 -0.2(3) . . . . ?
C11 C12 C13 C8 0.8(3) . . . . ?
C11 C12 C13 C14 179.23(18) . . . . ?
C9 C8 C13 C12 -1.0(2) . . . . ?
C1 C8 C13 C12 175.43(15) . . . . ?
C9 C8 C13 C14 -179.41(15) . . . . ?
C1 C8 C13 C14 -3.0(2) . . . . ?
C2 N1 C15 O1 3.7(3) . . . . ?
C2 N1 C15 C16 -179.47(15) . . . . ?
O1 C15 C16 C21 -109.7(2) . . . . ?
N1 C15 C16 C21 73.5(2) . . . . ?
O1 C15 C16 C17 69.7(2) . . . . ?
N1 C15 C16 C17 -107.10(18) . . . . ?
C21 C16 C17 C18 -1.8(3) . . . . ?
C15 C16 C17 C18 178.73(14) . . . . ?
C21 C16 C17 C22 179.29(17) . . . . ?
C15 C16 C17 C22 -0.1(2) . . . . ?
C16 C17 C18 C19 0.8(3) . . . . ?
C22 C17 C18 C19 179.70(18) . . . . ?
C17 C18 C19 C20 0.5(3) . . . . ?
C17 C18 C19 C23 -179.96(17) . . . . ?
C18 C19 C20 C21 -0.9(3) . . . . ?
C23 C19 C20 C21 179.56(17) . . . . ?
C19 C20 C21 C16 0.0(3) . . . . ?
C19 C20 C21 C24 177.88(17) . . . . ?
C17 C16 C21 C20 1.5(2) . . . . ?
C15 C16 C21 C20 -179.13(15) . . . . ?
C17 C16 C21 C24 -176.45(16) . . . . ?
C15 C16 C21 C24 3.0(2) . . . . ?
C9 N2 C25 O2 -6.6(3) . . . . ?
C9 N2 C25 C26 175.22(15) . . . . ?
O2 C25 C26 C31 107.0(2) . . . . ?
N2 C25 C26 C31 -74.9(2) . . . . ?
O2 C25 C26 C27 -71.3(2) . . . . ?
N2 C25 C26 C27 106.81(18) . . . . ?
C31 C26 C27 C28 3.3(2) . . . . ?
C25 C26 C27 C28 -178.45(15) . . . . ?
C31 C26 C27 C32 -176.59(16) . . . . ?
C25 C26 C27 C32 1.7(2) . . . . ?
C26 C27 C28 C29 -0.5(3) . . . . ?
C32 C27 C28 C29 179.39(17) . . . . ?
C27 C28 C29 C30 -2.7(3) . . . . ?
C27 C28 C29 C33 177.55(17) . . . . ?
C28 C29 C30 C31 3.2(3) . . . . ?
C33 C29 C30 C31 -177.06(18) . . . . ?
C29 C30 C31 C26 -0.5(3) . . . . ?
C29 C30 C31 C34 -178.09(18) . . . . ?
C27 C26 C31 C30 -2.8(2) . . . . ?
C25 C26 C31 C30 178.95(15) . . . . ?
C27 C26 C31 C34 174.78(16) . . . . ?
C25 C26 C31 C34 -3.5(2) . . . . ?

loop_
_cod_related_entry_id
_cod_related_entry_database
_cod_related_entry_code
1 ChemSpider 13137250
